data_4065504
loop_
_publ_author_name
'Oertel, Anna Magdalena'
'Ritleng, Vincent'
'Burr, Lo\"ic'
'Chetcuti, Michael J.'

_publ_section_title
;
 Synthesis and Structural Characterization of Half-Sandwich Nickel
 Complexes Bearing Two Different N-Heterocyclic Carbene Ligands
;
_journal_issue 24
_journal_name_full Organometallics
_journal_page_first 6685
_journal_paper_doi 10.1021/om200864z
_journal_volume 30
_journal_year 2011
_chemical_formula_moiety 'C12 H16 N3 Ni, B F4'
_chemical_formula_sum 'C12 H16 B F4 N3 Ni'
_chemical_formula_weight 347.80
_chemical_name_systematic
;
 ?
;
_space_group_IT_number 2
_symmetry_cell_setting triclinic
_symmetry_space_group_name_Hall '-P 1'
_symmetry_space_group_name_H-M 'P -1'
_atom_sites_solution_hydrogens geom
_atom_sites_solution_primary direct
_atom_sites_solution_secondary difmap
_audit_creation_method SHELXL-97
_cell_angle_alpha 97.351(2)
_cell_angle_beta 93.501(2)
_cell_angle_gamma 93.098(2)
_cell_formula_units_Z 2
_cell_length_a 6.8787(6)
_cell_length_b 10.1410(8)
_cell_length_c 10.8037(9)
_cell_measurement_reflns_used 7942
_cell_measurement_temperature 173(2)
_cell_measurement_theta_max 31.08
_cell_measurement_theta_min 2.59
_cell_volume 744.59(11)
_computing_cell_refinement 'Bruker SAINT'
_computing_data_collection 'Bruker APEX2'
_computing_data_reduction 'Bruker SAINT'
_computing_molecular_graphics 'Bruker SHELXTL'
_computing_publication_material 'Bruker SHELXTL'
_computing_structure_refinement 'SHELXL-97 (Sheldrick, 1997)'
_computing_structure_solution 'SHELXS-97 (Sheldrick, 2008)'
_diffrn_ambient_temperature 173(2)
_diffrn_measured_fraction_theta_full 0.983
_diffrn_measured_fraction_theta_max 0.971
_diffrn_measurement_device_type 'Bruker APEX-II CCD'
_diffrn_measurement_method '\f and \w scans'
_diffrn_radiation_monochromator graphite
_diffrn_radiation_source 'fine-focus sealed tube'
_diffrn_radiation_type MoK\a
_diffrn_radiation_wavelength 0.71073
_diffrn_reflns_av_R_equivalents 0.0142
_diffrn_reflns_av_sigmaI/netI 0.0188
_diffrn_reflns_limit_h_max 9
_diffrn_reflns_limit_h_min -9
_diffrn_reflns_limit_k_max 14
_diffrn_reflns_limit_k_min -14
_diffrn_reflns_limit_l_max 12
_diffrn_reflns_limit_l_min -15
_diffrn_reflns_number 10183
_diffrn_reflns_theta_full 30.00
_diffrn_reflns_theta_max 31.12
_diffrn_reflns_theta_min 1.91
_exptl_absorpt_coefficient_mu 1.340
_exptl_absorpt_correction_T_max 0.6893
_exptl_absorpt_correction_T_min 0.5655
_exptl_absorpt_correction_type multi-scan
_exptl_absorpt_process_details sadabs
_exptl_crystal_colour green
_exptl_crystal_density_diffrn 1.551
_exptl_crystal_density_method 'not measured'
_exptl_crystal_description block
_exptl_crystal_F_000 356
_exptl_crystal_size_max 0.48
_exptl_crystal_size_mid 0.40
_exptl_crystal_size_min 0.30
_refine_diff_density_max 0.952
_refine_diff_density_min -0.682
_refine_diff_density_rms 0.072
_refine_ls_extinction_method none
_refine_ls_goodness_of_fit_ref 1.060
_refine_ls_hydrogen_treatment constr
_refine_ls_matrix_type full
_refine_ls_number_parameters 192
_refine_ls_number_reflns 4643
_refine_ls_number_restraints 0
_refine_ls_restrained_S_all 1.060
_refine_ls_R_factor_all 0.0454
_refine_ls_R_factor_gt 0.0392
_refine_ls_shift/su_max 0.000
_refine_ls_shift/su_mean 0.000
_refine_ls_structure_factor_coef Fsqd
_refine_ls_weighting_details 'calc w=1/[\s^2^(Fo^2^)+(0.0378P)^2^+0.8044P] where P=(Fo^2^+2Fc^2^)/3'
_refine_ls_weighting_scheme calc
_refine_ls_wR_factor_gt 0.0931
_refine_ls_wR_factor_ref 0.0986
_reflns_number_gt 4182
_reflns_number_total 4643
_reflns_threshold_expression I>2sigma(I)
_cod_data_source_file om200864z_si_001.cif
_cod_data_source_block mcamo100512
_cod_depositor_comments
;
The following automatic conversions were performed:

'_symmetry_cell_setting' value 'Triclinic' changed to 'triclinic'
according to /home/saulius/struct/CIF-dictionaries/cif_core.dic
dictionary named 'cif_core.dic' version 2.4.1 from 2010-06-29.

Automatic conversion script
Id: cif_fix_values 1715 2011-07-08 13:25:40Z adriana 
;
_cod_database_code 4065504

loop_
_symmetry_equiv_pos_as_xyz
'x, y, z'
'-x, -y, -z'

loop_
_atom_site_label
_atom_site_type_symbol
_atom_site_fract_x
_atom_site_fract_y
_atom_site_fract_z
_atom_site_U_iso_or_equiv
_atom_site_adp_type
_atom_site_occupancy
_atom_site_symmetry_multiplicity
_atom_site_calc_flag
_atom_site_refinement_flags
C1 C 0.5131(3) 0.30790(17) 0.16224(16) 0.0238(3) Uani 1 1 d .
C2 C 0.7259(3) 0.47982(19) 0.14467(19) 0.0308(4) Uani 1 1 d .
H2 H 0.8078 0.5589 0.1661 0.037 Uiso 1 1 calc R
C3 C 0.6970(3) 0.4074(2) 0.03134(19) 0.0317(4) Uani 1 1 d .
H3 H 0.7546 0.4253 -0.0429 0.038 Uiso 1 1 calc R
C4 C 0.6084(3) 0.4596(2) 0.35771(19) 0.0373(4) Uani 1 1 d .
H4A H 0.6926 0.5411 0.3812 0.056 Uiso 1 1 calc R
H4B H 0.6550 0.3893 0.4043 0.056 Uiso 1 1 calc R
H4C H 0.4743 0.4770 0.3775 0.056 Uiso 1 1 calc R
C5 C 0.5039(4) 0.1971(2) -0.0574(2) 0.0442(5) Uani 1 1 d .
H5A H 0.4278 0.1267 -0.0241 0.066 Uiso 1 1 calc R
H5B H 0.6182 0.1599 -0.0953 0.066 Uiso 1 1 calc R
H5C H 0.4228 0.2338 -0.1208 0.066 Uiso 1 1 calc R
C6 C 0.0658(4) 0.2083(5) 0.1133(2) 0.0833(15) Uani 1 1 d .
H6 H 0.0623 0.2076 0.0252 0.100 Uiso 1 1 calc R
C7 C 0.0380(4) 0.1017(3) 0.1816(4) 0.0699(11) Uani 1 1 d .
H7 H 0.0124 0.0105 0.1492 0.084 Uiso 1 1 calc R
C8 C 0.0551(4) 0.1557(6) 0.3044(4) 0.0908(17) Uani 1 1 d .
H8 H 0.0453 0.1038 0.3713 0.109 Uiso 1 1 calc R
C9 C 0.0841(5) 0.2765(7) 0.3205(4) 0.0943(18) Uani 1 1 d .
H9 H 0.0928 0.3307 0.3995 0.113 Uiso 1 1 calc R
C10 C 0.1016(4) 0.3210(3) 0.2116(6) 0.0895(17) Uani 1 1 d .
H10 H 0.1322 0.4107 0.1995 0.107 Uiso 1 1 calc R
C11 C 0.5716(3) 0.00368(18) 0.33294(17) 0.0265(3) Uani 1 1 d .
C12 C 0.6803(3) -0.0949(2) 0.3889(2) 0.0339(4) Uani 1 1 d .
H12A H 0.7500 -0.0532 0.4671 0.051 Uiso 1 1 calc R
H12B H 0.7744 -0.1309 0.3310 0.051 Uiso 1 1 calc R
H12C H 0.5899 -0.1672 0.4063 0.051 Uiso 1 1 calc R
N1 N 0.6134(2) 0.41686(15) 0.22402(14) 0.0261(3) Uani 1 1 d .
N2 N 0.5674(2) 0.30215(16) 0.04360(14) 0.0273(3) Uani 1 1 d .
N3 N 0.4829(2) 0.07993(16) 0.28994(14) 0.0274(3) Uani 1 1 d .
B1 B 0.8665(3) 0.2674(2) -0.3196(2) 0.0300(4) Uani 1 1 d .
F1 F 0.8162(3) 0.15122(15) -0.39831(16) 0.0596(4) Uani 1 1 d .
F2 F 0.9861(3) 0.34838(17) -0.37867(15) 0.0596(5) Uani 1 1 d .
F3 F 0.7017(3) 0.3309(2) -0.28666(18) 0.0665(5) Uani 1 1 d .
F4 F 0.9663(2) 0.23875(17) -0.21162(14) 0.0525(4) Uani 1 1 d .
Ni1 Ni 0.32141(3) 0.19867(2) 0.22468(2) 0.02554(8) Uani 1 1 d .

loop_
_atom_site_aniso_label
_atom_site_aniso_U_11
_atom_site_aniso_U_22
_atom_site_aniso_U_33
_atom_site_aniso_U_23
_atom_site_aniso_U_13
_atom_site_aniso_U_12
C1 0.0248(8) 0.0223(7) 0.0246(7) 0.0034(6) 0.0011(6) 0.0044(6)
C2 0.0239(8) 0.0288(8) 0.0400(10) 0.0073(7) 0.0004(7) 0.0000(6)
C3 0.0276(9) 0.0347(9) 0.0350(9) 0.0120(7) 0.0056(7) 0.0017(7)
C4 0.0368(10) 0.0418(11) 0.0297(9) -0.0060(8) -0.0005(7) -0.0009(8)
C5 0.0592(14) 0.0417(12) 0.0283(9) -0.0071(8) 0.0089(9) -0.0066(10)
C6 0.0359(13) 0.194(5) 0.0309(11) 0.0415(19) 0.0039(10) 0.039(2)
C7 0.0287(12) 0.0352(12) 0.139(3) -0.0053(16) -0.0080(15) -0.0023(9)
C8 0.0274(13) 0.187(5) 0.071(2) 0.080(3) -0.0066(13) -0.015(2)
C9 0.0276(13) 0.177(5) 0.064(2) -0.041(3) 0.0058(13) 0.011(2)
C10 0.0259(12) 0.0310(12) 0.214(5) 0.033(2) -0.012(2) 0.0059(9)
C11 0.0253(8) 0.0276(8) 0.0266(8) 0.0033(6) 0.0038(6) 0.0010(6)
C12 0.0321(9) 0.0337(9) 0.0369(9) 0.0078(7) -0.0008(7) 0.0081(7)
N1 0.0237(7) 0.0263(7) 0.0275(7) 0.0017(5) -0.0004(5) 0.0022(5)
N2 0.0306(7) 0.0271(7) 0.0243(7) 0.0033(5) 0.0035(5) 0.0021(6)
N3 0.0272(7) 0.0283(7) 0.0274(7) 0.0057(6) 0.0033(5) 0.0022(6)
B1 0.0286(9) 0.0275(9) 0.0332(10) 0.0009(7) 0.0069(8) -0.0021(7)
F1 0.0713(11) 0.0386(8) 0.0614(10) -0.0109(7) -0.0010(8) -0.0170(7)
F2 0.0685(11) 0.0594(10) 0.0482(8) 0.0070(7) 0.0146(7) -0.0316(8)
F3 0.0540(10) 0.0814(12) 0.0715(11) 0.0168(9) 0.0214(8) 0.0354(9)
F4 0.0544(9) 0.0582(9) 0.0455(8) 0.0104(7) -0.0035(7) 0.0076(7)
Ni1 0.02512(12) 0.02522(12) 0.02678(12) 0.00548(8) 0.00060(8) 0.00243(8)

loop_
_atom_type_symbol
_atom_type_description
_atom_type_scat_dispersion_real
_atom_type_scat_dispersion_imag
_atom_type_scat_source
C C 0.0033 0.0016 'International Tables Vol C Tables 4.2.6.8 and 6.1.1.4'
H H 0.0000 0.0000 'International Tables Vol C Tables 4.2.6.8 and 6.1.1.4'
N N 0.0061 0.0033 'International Tables Vol C Tables 4.2.6.8 and 6.1.1.4'
B B 0.0013 0.0007 'International Tables Vol C Tables 4.2.6.8 and 6.1.1.4'
F F 0.0171 0.0103 'International Tables Vol C Tables 4.2.6.8 and 6.1.1.4'
Ni Ni 0.3393 1.1124 'International Tables Vol C Tables 4.2.6.8 and 6.1.1.4'

loop_
_geom_angle_atom_site_label_1
_geom_angle_atom_site_label_2
_geom_angle_atom_site_label_3
_geom_angle
N1 C1 N2 104.55(15)
N1 C1 Ni1 127.23(13)
N2 C1 Ni1 127.96(13)
C3 C2 N1 106.66(17)
C3 C2 H2 126.7
N1 C2 H2 126.7
C2 C3 N2 106.71(17)
C2 C3 H3 126.6
N2 C3 H3 126.6
N1 C4 H4A 109.5
N1 C4 H4B 109.5
H4A C4 H4B 109.5
N1 C4 H4C 109.5
H4A C4 H4C 109.5
H4B C4 H4C 109.5
N2 C5 H5A 109.5
N2 C5 H5B 109.5
H5A C5 H5B 109.5
N2 C5 H5C 109.5
H5A C5 H5C 109.5
H5B C5 H5C 109.5
C7 C6 C10 102.3(3)
C7 C6 Ni1 72.61(15)
C10 C6 Ni1 66.76(15)
C7 C6 H6 128.9
C10 C6 H6 128.9
Ni1 C6 H6 123.5
C8 C7 C6 105.9(3)
C8 C7 Ni1 70.74(17)
C6 C7 Ni1 68.75(16)
C8 C7 H7 127.1
C6 C7 H7 127.1
Ni1 C7 H7 125.0
C9 C8 C7 113.9(3)
C9 C8 Ni1 73.3(2)
C7 C8 Ni1 71.82(18)
C9 C8 H8 123.1
C7 C8 H8 123.1
Ni1 C8 H8 123.3
C8 C9 C10 109.8(4)
C8 C9 Ni1 73.2(2)
C10 C9 Ni1 67.12(18)
C8 C9 H9 125.1
C10 C9 H9 125.1
Ni1 C9 H9 126.1
C9 C10 C6 108.1(3)
C9 C10 Ni1 75.7(2)
C6 C10 Ni1 71.67(16)
C9 C10 H10 126.0
C6 C10 H10 126.0
Ni1 C10 H10 118.6
N3 C11 C12 178.6(2)
C11 C12 H12A 109.5
C11 C12 H12B 109.5
H12A C12 H12B 109.5
C11 C12 H12C 109.5
H12A C12 H12C 109.5
H12B C12 H12C 109.5
C1 N1 C2 111.04(15)
C1 N1 C4 124.23(17)
C2 N1 C4 124.70(17)
C1 N2 C3 111.03(16)
C1 N2 C5 124.95(17)
C3 N2 C5 123.99(17)
C11 N3 Ni1 175.60(16)
F2 B1 F1 109.18(18)
F2 B1 F3 110.3(2)
F1 B1 F3 110.26(19)
F2 B1 F4 108.81(18)
F1 B1 F4 109.72(19)
F3 B1 F4 108.53(18)
N3 Ni1 C1 98.86(7)
N3 Ni1 C10 159.43(17)
C1 Ni1 C10 96.72(12)
N3 Ni1 C6 142.71(16)
C1 Ni1 C6 106.19(12)
C10 Ni1 C6 41.57(17)
N3 Ni1 C8 101.78(13)
C1 Ni1 C8 155.63(18)
C10 Ni1 C8 60.37(17)
C6 Ni1 C8 63.21(11)
N3 Ni1 C9 122.23(18)
C1 Ni1 C9 122.7(2)
C10 Ni1 C9 37.20(19)
C6 Ni1 C9 64.74(13)
C8 Ni1 C9 33.43(19)
N3 Ni1 C7 108.34(10)
C1 Ni1 C7 143.13(13)
C10 Ni1 C7 64.66(11)
C6 Ni1 C7 38.65(15)
C8 Ni1 C7 37.44(17)
C9 Ni1 C7 61.25(15)

loop_
_geom_bond_atom_site_label_1
_geom_bond_atom_site_label_2
_geom_bond_distance
C1 N1 1.347(2)
C1 N2 1.352(2)
C1 Ni1 1.8878(18)
C2 C3 1.342(3)
C2 N1 1.382(2)
C2 H2 0.9500
C3 N2 1.378(2)
C3 H3 0.9500
C4 N1 1.457(2)
C4 H4A 0.9800
C4 H4B 0.9800
C4 H4C 0.9800
C5 N2 1.453(3)
C5 H5A 0.9800
C5 H5B 0.9800
C5 H5C 0.9800
C6 C7 1.396(5)
C6 C10 1.456(6)
C6 Ni1 2.083(3)
C6 H6 0.9500
C7 C8 1.365(6)
C7 Ni1 2.133(3)
C7 H7 0.9500
C8 C9 1.219(7)
C8 Ni1 2.119(3)
C8 H8 0.9500
C9 C10 1.323(7)
C9 Ni1 2.121(3)
C9 H9 0.9500
C10 Ni1 2.016(3)
C10 H10 0.9500
C11 N3 1.138(2)
C11 C12 1.450(3)
C12 H12A 0.9800
C12 H12B 0.9800
C12 H12C 0.9800
N3 Ni1 1.8567(16)
B1 F2 1.372(3)
B1 F1 1.376(2)
B1 F3 1.377(3)
B1 F4 1.388(3)
